data_4034274
loop_
_publ_author_name
'Chandrakumar, Pradeep Kumar'
'Dhiman, Rajni'
'Woodward, Clifford E.'
'Iranmanesh, Hasti'
'Beves, Jonathon E.'
'Day, Anthony I.'

_publ_section_title
;
 Tiara[ n]uril: A Glycoluril-Based Macrocyclic Host with Cationic Walls.
;
_journal_issue 7
_journal_name_full 'The Journal of organic chemistry'
_journal_page_first 3826
_journal_page_last 3831
_journal_paper_doi 10.1021/acs.joc.8b02913
_journal_volume 84
_journal_year 2019
_chemical_formula_moiety '16(F6 P), 34(H2 O), 6(C H4 O), 8(C37 H48 N16 O6), 15(O)'
_chemical_formula_sum 'C302 H476 F96 N128 O103 P16'
_chemical_formula_weight 9867.60
_space_group_crystal_system monoclinic
_space_group_IT_number 14
_space_group_name_Hall '-P 2ybc'
_space_group_name_H-M_alt 'P 1 21/c 1'
_atom_sites_solution_hydrogens mixed
_atom_sites_solution_primary dual
_audit_creation_date 2019-01-20
_audit_creation_method
;
Olex2 1.2
(compiled May 18 2018 14:05:52 for OlexSys, GUI svn.r5506)
;
_cell_angle_alpha 90
_cell_angle_beta 103.435(2)
_cell_angle_gamma 90
_cell_formula_units_Z 1
_cell_length_a 19.6438(14)
_cell_length_b 20.3232(15)
_cell_length_c 26.513(2)
_cell_measurement_reflns_used 9975
_cell_measurement_temperature 150
_cell_measurement_theta_max 22.34
_cell_measurement_theta_min 2.32
_cell_volume 10295.0(13)
_computing_cell_refinement 'SAINT v8.37A (Bruker, 2015)'
_computing_data_collection '<i>APEX3 </i>(Bruker, 2015)'
_computing_data_reduction 'SAINT v8.37A (Bruker, 2015)'
_computing_molecular_graphics 'Olex2 (Dolomanov et al., 2009)'
_computing_publication_material 'Olex2 (Dolomanov et al., 2009)'
_computing_structure_refinement 'ShelXL (Sheldrick, 2015)'
_computing_structure_solution 'ShelXT (Sheldrick, 2015)'
_diffrn_ambient_temperature 150
_diffrn_measured_fraction_theta_full 1.000
_diffrn_measured_fraction_theta_max 0.999
_diffrn_measurement_device_type 'Bruker APEX-II CCD'
_diffrn_measurement_method '\f and \w scans'
_diffrn_radiation_type MoK\a
_diffrn_radiation_wavelength 0.71073
_diffrn_reflns_av_R_equivalents 0.0989
_diffrn_reflns_av_unetI/netI 0.0606
_diffrn_reflns_Laue_measured_fraction_full 1.000
_diffrn_reflns_Laue_measured_fraction_max 0.999
_diffrn_reflns_limit_h_max 25
_diffrn_reflns_limit_h_min -25
_diffrn_reflns_limit_k_max 25
_diffrn_reflns_limit_k_min -26
_diffrn_reflns_limit_l_max 33
_diffrn_reflns_limit_l_min -33
_diffrn_reflns_number 210303
_diffrn_reflns_point_group_measured_fraction_full 1.000
_diffrn_reflns_point_group_measured_fraction_max 0.999
_diffrn_reflns_theta_full 25.242
_diffrn_reflns_theta_max 27.062
_diffrn_reflns_theta_min 1.276
_diffrn_source 'Incoatec I\mS microfocus X-ray source'
_diffrn_standards_number 0
_exptl_absorpt_coefficient_mu 0.205
_exptl_absorpt_correction_T_max 0.7455
_exptl_absorpt_correction_T_min 0.5664
_exptl_absorpt_correction_type multi-scan
_exptl_absorpt_process_details
;
SADABS-2014/5 (Bruker,2014) was used for absorption correction.
wR2(int) was 0.1378 before and 0.0725 after correction.
The Ratio of minimum to maximum transmission is 0.7598.
The \l/2 correction factor is 0.00150.
;
_exptl_crystal_colour 'clear colourless'
_exptl_crystal_colour_lustre clear
_exptl_crystal_colour_primary colourless
_exptl_crystal_density_diffrn 1.592
_exptl_crystal_description plate
_exptl_crystal_F_000 5112
_exptl_crystal_size_max 0.38
_exptl_crystal_size_mid 0.23
_exptl_crystal_size_min 0.05
_refine_diff_density_max 1.997
_refine_diff_density_min -0.690
_refine_diff_density_rms 0.099
_refine_ls_extinction_method none
_refine_ls_goodness_of_fit_ref 1.031
_refine_ls_hydrogen_treatment mixed
_refine_ls_matrix_type full
_refine_ls_number_parameters 1524
_refine_ls_number_reflns 22592
_refine_ls_number_restraints 17
_refine_ls_restrained_S_all 1.035
_refine_ls_R_factor_all 0.1246
_refine_ls_R_factor_gt 0.0784
_refine_ls_shift/su_max 0.001
_refine_ls_shift/su_mean 0.000
_refine_ls_structure_factor_coef Fsqd
_refine_ls_weighting_details 'w=1/[\s^2^(Fo^2^)+(0.0879P)^2^+39.5016P] where P=(Fo^2^+2Fc^2^)/3'
_refine_ls_weighting_scheme calc
_refine_ls_wR_factor_gt 0.1911
_refine_ls_wR_factor_ref 0.2239
_reflns_Friedel_coverage 0.000
_reflns_number_gt 14893
_reflns_number_total 22592
_reflns_threshold_expression 'I > 2\s(I)'
_cod_data_source_file jo8b02913_si_002.cif
_cod_data_source_block hasti06012017_0m_a
_cod_original_cell_volume 10294.9(13)
_cod_database_code 4034274
_shelx_shelxl_version_number 2018/1
_shelx_space_group_comment
;
The symmetry employed for this shelxl refinement is uniquely defined
by the following loop, which should always be used as a source of
symmetry information in preference to the above space-group names.
They are only intended as comments.
;
_olex2_refinement_description
;
1. Fixed Uiso
 At 1.2 times of:
  All C(H,H) groups
 At 1.5 times of:
  All C(H,H,H) groups, All O(H) groups, All O(H,H) groups
2. Restrained distances
 C1AA-O0BA = O1BA-C0AA
 1.45 with sigma of 0.02
 O0BA-C1AA
 1.45 with sigma of 0.02
 O1BA-C0AA
 1.45 with sigma of 0.02
3. Rigid body (RIGU) restrains
 C0AA, O1BA
 with sigma for 1-2 distances of 0.004 and sigma for 1-3 distances of 0.004
 O4AA
 with sigma for 1-2 distances of 0.004 and sigma for 1-3 distances of 0.004
4. Others
 Fixed Sof: O0BA(0.75) H0BA(0.75) C1AA(0.75) H1AA(0.75) H1AB(0.75) H1AC(0.75)
 O1BA(0.75) H1BA(0.75) C0AA(0.75) H0AA(0.75) H0AB(0.75) H0AC(0.75) O2AA(0.75)
 H2AA(0.75) H2AB(0.75) O8AA(0.75) O5BA(0.75) H5BA(0.75) H5BB(0.75)
5.a Free rotating group:
 O0AA(H0AD,H0AE), O1AA(H1AD,H1AE), O2AA(H2AA,H2AB), O4AA(H4AA,H4AB), O4BA(H4BA,
 H4BB), O5AA(H5AA,H5AB), O9AA(H9AA,H9AB), O5BA(H5BA,H5BB)
5.b Secondary CH2 refined with riding coordinates:
 C6(H6A,H6B), C12(H12A,H12B), C13(H13A,H13B), C20(H20A,H20B), C21(H21A,H21B),
 C28(H28A,H28B), C29(H29A,H29B), C36(H36A,H36B), C37(H37A,H37B), C43(H43A,H43B),
  C49(H49A,H49B), C50(H50A,H50B), C57(H57A,H57B), C58(H58A,H58B), C65(H65A,
 H65B), C66(H66A,H66B), C73(H73A,H73B), C74(H74A,H74B)
5.c Idealised Me refined as rotating group:
 C1AA(H1AA,H1AB,H1AC), C0AA(H0AA,H0AB,H0AC), C1(H1A,H1B,H1C), C5(H5A,H5B,H5C),
 C8(H8A,H8B,H8C), C11(H11A,H11B,H11C), C16(H16A,H16B,H16C), C19(H19A,H19B,H19C),
  C23(H23A,H23B,H23C), C27(H27A,H27B,H27C), C31(H31A,H31B,H31C), C35(H35A,H35B,
 H35C), C38(H38A,H38B,H38C), C42(H42A,H42B,H42C), C45(H45A,H45B,H45C), C48(H48A,
 H48B,H48C), C53(H53A,H53B,H53C), C56(H56A,H56B,H56C), C60(H60A,H60B,H60C),
 C64(H64A,H64B,H64C), C68(H68A,H68B,H68C), C72(H72A,H72B,H72C)
5.d Idealised tetrahedral OH refined as rotating group:
 O0BA(H0BA), O1BA(H1BA)
;
_olex2_submission_special_instructions 'No special instructions were received'

loop_
_space_group_symop_operation_xyz
'x, y, z'
'-x, y+1/2, -z+1/2'
'-x, -y, -z'
'x, -y-1/2, z-1/2'

loop_
_atom_site_label
_atom_site_type_symbol
_atom_site_fract_x
_atom_site_fract_y
_atom_site_fract_z
_atom_site_U_iso_or_equiv
_atom_site_adp_type
_atom_site_occupancy
_atom_site_site_symmetry_order
_atom_site_calc_flag
_atom_site_refinement_flags_posn
_atom_site_refinement_flags_adp
_atom_site_refinement_flags_occupancy
P0AA P 0.91945(7) 0.62064(7) 0.63286(7) 0.0476(4) Uani 1 1 d . . .
F1 F 0.95833(18) 0.55742(15) 0.66000(14) 0.0559(9) Uani 1 1 d . . .
F2 F 0.8806(2) 0.68359(19) 0.6053(2) 0.0938(15) Uani 1 1 d . . .
F3 F 0.8507(2) 0.6010(2) 0.6497(2) 0.0858(14) Uani 1 1 d . . .
F4 F 0.9877(2) 0.6424(2) 0.6168(2) 0.0919(16) Uani 1 1 d . . .
F5 F 0.8931(2) 0.5784(2) 0.58178(16) 0.0797(12) Uani 1 1 d . . .
F6 F 0.9438(2) 0.6618(2) 0.68565(19) 0.0879(14) Uani 1 1 d . . .
P2 P 0.09153(7) 0.11139(7) 0.49846(8) 0.0525(4) Uani 1 1 d . . .
F7 F 0.0504(2) 0.04993(19) 0.51345(19) 0.0809(13) Uani 1 1 d . . .
F8 F 0.1333(2) 0.17205(19) 0.4856(2) 0.0932(16) Uani 1 1 d . . .
F9 F 0.02045(19) 0.1394(2) 0.46404(17) 0.0763(12) Uani 1 1 d . . .
F10 F 0.16304(18) 0.0823(2) 0.53218(18) 0.0835(14) Uani 1 1 d . . .
F11 F 0.10443(19) 0.07072(19) 0.45067(16) 0.0696(11) Uani 1 1 d . . .
F12 F 0.07913(18) 0.14786(19) 0.54973(17) 0.0711(11) Uani 1 1 d . . .
P3 P 0.43122(5) 0.08124(5) 0.57092(4) 0.0205(2) Uani 1 1 d . . .
F13 F 0.48355(16) 0.02166(15) 0.58901(14) 0.0531(9) Uani 1 1 d . . .
F14 F 0.37904(15) 0.14169(13) 0.55349(11) 0.0405(7) Uani 1 1 d . . .
F15 F 0.49060(17) 0.13214(16) 0.59629(17) 0.0715(12) Uani 1 1 d . . .
F16 F 0.37196(17) 0.03159(14) 0.54537(14) 0.0554(9) Uani 1 1 d . . .
F17 F 0.4086(2) 0.0765(2) 0.62404(13) 0.0661(10) Uani 1 1 d . . .
F18 F 0.4537(2) 0.0860(2) 0.51776(15) 0.0756(12) Uani 1 1 d . . .
P4 P 0.43091(5) 0.41554(5) 0.40596(4) 0.0199(2) Uani 1 1 d . . .
F19 F 0.37274(19) 0.46446(15) 0.41263(19) 0.0774(13) Uani 1 1 d . . .
F20 F 0.49014(18) 0.36523(17) 0.3999(2) 0.0828(15) Uani 1 1 d . . .
F21 F 0.4067(2) 0.4191(2) 0.34532(12) 0.0806(13) Uani 1 1 d . . .
F22 F 0.4564(3) 0.4105(3) 0.46655(14) 0.0992(17) Uani 1 1 d . . .
F23 F 0.37990(14) 0.35459(12) 0.40743(12) 0.0370(7) Uani 1 1 d . . .
F24 F 0.48224(16) 0.47521(14) 0.40377(14) 0.0495(8) Uani 1 1 d . . .
O0AA O 0.20681(16) 0.64226(17) 0.51395(14) 0.0351(8) Uani 1 1 d . . .
H0AD H 0.227032 0.662160 0.542533 0.053 Uiso 1 1 d G . .
H0AE H 0.238251 0.620873 0.501938 0.053 Uiso 1 1 d G . .
O0BA O 0.7654(4) 0.2806(3) 0.5711(3) 0.0702(17) Uani 0.75 1 d D . P
H0BA H 0.785319 0.314506 0.563377 0.105 Uiso 0.75 1 calc GR . P
C1AA C 0.7618(5) 0.2304(4) 0.5302(3) 0.069(3) Uani 0.75 1 d D . P
H1AA H 0.794222 0.194398 0.543618 0.104 Uiso 0.75 1 calc GR . P
H1AB H 0.774768 0.250307 0.500141 0.104 Uiso 0.75 1 calc GR . P
H1AC H 0.714022 0.213053 0.519877 0.104 Uiso 0.75 1 calc GR . P
O1 O 0.79353(18) 0.15087(19) 0.62193(16) 0.0358(8) Uani 1 1 d . . .
H1D H 0.778(3) 0.171(3) 0.646(2) 0.045(16) Uiso 1 1 d . . .
H1E H 0.764(3) 0.131(3) 0.605(2) 0.046(18) Uiso 1 1 d . . .
O1AA O 0.4724(2) 0.4412(2) 0.74574(14) 0.0534(11) Uani 1 1 d . . .
H1AD H 0.443676 0.427492 0.764028 0.080 Uiso 1 1 d G . .
H1AE H 0.459510 0.425580 0.714443 0.080 Uiso 1 1 d G . .
O1BA O 0.5346(4) 0.6478(3) 0.7299(3) 0.0727(18) Uani 0.75 1 d D U P
H1BA H 0.543069 0.608610 0.723379 0.109 Uiso 0.75 1 calc GR . P
C0AA C 0.5330(4) 0.6538(4) 0.7860(3) 0.058(2) Uani 0.75 1 d D U P
H0AA H 0.487636 0.671636 0.788800 0.087 Uiso 0.75 1 calc GR . P
H0AB H 0.570454 0.683393 0.803571 0.087 Uiso 0.75 1 calc GR . P
H0AC H 0.539787 0.610313 0.802403 0.087 Uiso 0.75 1 calc GR . P
O2 O 0.11562(14) 0.38511(15) 0.58544(12) 0.0262(7) Uani 1 1 d . . .
O3 O 0.42431(14) 0.30744(13) 0.73880(10) 0.0197(6) Uani 1 1 d . . .
O3BA O 0.41997(14) 0.39677(14) 0.63975(11) 0.0233(6) Uani 1 1 d . . .
O4 O 0.11121(14) 0.28731(14) 0.68391(11) 0.0233(6) Uani 1 1 d . . .
O5 O 0.42174(14) 0.39473(14) 0.83423(11) 0.0242(6) Uani 1 1 d . . .
O6 O 0.11727(15) 0.38747(15) 0.78358(12) 0.0296(7) Uani 1 1 d . . .
N1 N 0.29734(17) 0.52373(16) 0.59913(13) 0.0201(7) Uani 1 1 d . . .
N2 N 0.22569(17) 0.51863(16) 0.58726(13) 0.0205(7) Uani 1 1 d . . .
N3 N 0.32944(17) 0.41895(16) 0.56957(13) 0.0192(7) Uani 1 1 d . . .
N4 N 0.20363(17) 0.41308(16) 0.54518(12) 0.0187(7) Uani 1 1 d . . .
N5 N 0.33668(16) 0.31942(16) 0.60370(12) 0.0171(7) Uani 1 1 d . . .
N6 N 0.20897(16) 0.31597(15) 0.58407(12) 0.0167(7) Uani 1 1 d . . .
N7 N 0.33430(16) 0.25596(15) 0.68113(12) 0.0165(7) Uani 1 1 d . . .
N8 N 0.20811(16) 0.24697(16) 0.65911(12) 0.0174(7) Uani 1 1 d . . .
N9 N 0.33496(16) 0.25418(16) 0.76504(12) 0.0170(7) Uani 1 1 d . . .
N10 N 0.20813(16) 0.24858(16) 0.74283(12) 0.0175(7) Uani 1 1 d . . .
N11 N 0.33698(16) 0.31891(16) 0.84264(12) 0.0163(6) Uani 1 1 d . . .
N12 N 0.20936(16) 0.31767(16) 0.81766(12) 0.0180(7) Uani 1 1 d . . .
N13 N 0.33057(17) 0.42021(16) 0.87169(13) 0.0190(7) Uani 1 1 d . . .
N14 N 0.20489(16) 0.41549(16) 0.85419(12) 0.0178(7) Uani 1 1 d . . .
N15 N 0.29824(17) 0.52423(16) 0.82941(13) 0.0197(7) Uani 1 1 d . . .
N16 N 0.22703(17) 0.52041(16) 0.81806(13) 0.0201(7) Uani 1 1 d . . .
C1 C 0.3931(2) 0.5755(2) 0.79568(17) 0.0283(10) Uani 1 1 d . . .
H1A H 0.415838 0.538150 0.782863 0.043 Uiso 1 1 calc GR . .
H1B H 0.416457 0.584239 0.831909 0.043 Uiso 1 1 calc GR . .
H1C H 0.396305 0.614458 0.774626 0.043 Uiso 1 1 calc GR . .
C2 C 0.3181(2) 0.55949(19) 0.79209(16) 0.0213(8) Uani 1 1 d . . .
C3 C 0.2583(2) 0.57795(19) 0.75587(16) 0.0214(8) Uani 1 1 d . . .
C4 C 0.2017(2) 0.55338(19) 0.77339(16) 0.0217(8) Uani 1 1 d . . .
C5 C 0.1245(2) 0.5611(2) 0.75228(18) 0.0292(10) Uani 1 1 d . . .
H5A H 0.101281 0.565539 0.781041 0.044 Uiso 1 1 calc GR . .
H5B H 0.106234 0.522307 0.731569 0.044 Uiso 1 1 calc GR . .
H5C H 0.115619 0.600471 0.730409 0.044 Uiso 1 1 calc GR . .
C6 C 0.2549(2) 0.6170(2) 0.70666(16) 0.0252(9) Uani 1 1 d . . .
H6A H 0.210956 0.642906 0.699026 0.030 Uiso 1 1 calc R . .
H6B H 0.294303 0.648613 0.713022 0.030 Uiso 1 1 calc R . .
C7 C 0.2576(2) 0.57673(19) 0.65956(16) 0.0232(9) Uani 1 1 d . . .
C8 C 0.3920(2) 0.5761(2) 0.66398(17) 0.0279(9) Uani 1 1 d . . .
H8A H 0.414325 0.585323 0.635313 0.042 Uiso 1 1 calc GR . .
H8B H 0.415718 0.539096 0.684407 0.042 Uiso 1 1 calc GR . .
H8C H 0.395213 0.615131 0.686167 0.042 Uiso 1 1 calc GR . .
C9 C 0.3173(2) 0.55932(19) 0.64288(16) 0.0217(8) Uani 1 1 d . . .
C10 C 0.2009(2) 0.5511(2) 0.62331(16) 0.0231(9) Uani 1 1 d . . .
C11 C 0.1241(2) 0.5577(2) 0.61954(19) 0.0320(10) Uani 1 1 d . . .
H11A H 0.107262 0.518946 0.635009 0.048 Uiso 1 1 calc GR . .
H11B H 0.099365 0.561151 0.583010 0.048 Uiso 1 1 calc GR . .
H11C H 0.115287 0.597295 0.638136 0.048 Uiso 1 1 calc GR . .
C12 C 0.3396(2) 0.48899(19) 0.56822(16) 0.0199(8) Uani 1 1 d . . .
H12A H 0.326175 0.504495 0.531854 0.024 Uiso 1 1 calc R . .
H12B H 0.389693 0.499330 0.582033 0.024 Uiso 1 1 calc R . .
C13 C 0.1888(2) 0.48200(19) 0.54094(16) 0.0219(8) Uani 1 1 d . . .
H13A H 0.137753 0.488779 0.535906 0.026 Uiso 1 1 calc R . .
H13B H 0.202885 0.499619 0.510066 0.026 Uiso 1 1 calc R . .
C14 C 0.3672(2) 0.37995(19) 0.60861(15) 0.0177(8) Uani 1 1 d . . .
C15 C 0.26913(19) 0.38650(19) 0.53754(14) 0.0166(8) Uani 1 1 d . . .
C16 C 0.2720(2) 0.3879(2) 0.48069(15) 0.0268(9) Uani 1 1 d . . .
H16A H 0.314766 0.365924 0.476515 0.040 Uiso 1 1 calc GR . .
H16B H 0.272055 0.433661 0.469025 0.040 Uiso 1 1 calc GR . .
H16C H 0.231067 0.365042 0.459911 0.040 Uiso 1 1 calc GR . .
C17 C 0.1705(2) 0.37207(19) 0.57356(15) 0.0183(8) Uani 1 1 d . . .
C18 C 0.2721(2) 0.31612(19) 0.56327(14) 0.0170(8) Uani 1 1 d . . .
C19 C 0.2723(2) 0.2589(2) 0.52681(15) 0.0231(9) Uani 1 1 d . . .
H19A H 0.273761 0.217447 0.545984 0.035 Uiso 1 1 calc GR . .
H19B H 0.313477 0.261814 0.511984 0.035 Uiso 1 1 calc GR . .
H19C H 0.229754 0.260205 0.498868 0.035 Uiso 1 1 calc GR . .
C20 C 0.3656(2) 0.26507(19) 0.63748(14) 0.0173(8) Uani 1 1 d . . .
H20A H 0.359766 0.224054 0.616774 0.021 Uiso 1 1 calc R . .
H20B H 0.416481 0.272513 0.650650 0.021 Uiso 1 1 calc R . .
C21 C 0.1808(2) 0.25784(19) 0.60433(15) 0.0189(8) Uani 1 1 d . . .
H21A H 0.129314 0.262151 0.597567 0.023 Uiso 1 1 calc R . .
H21B H 0.191259 0.218715 0.585181 0.023 Uiso 1 1 calc R . .
C22 C 0.27376(19) 0.21465(18) 0.68253(14) 0.0155(7) Uani 1 1 d . . .
C23 C 0.2793(2) 0.1472(2) 0.65931(16) 0.0236(9) Uani 1 1 d . . .
H23A H 0.323597 0.126595 0.676784 0.035 Uiso 1 1 calc GR . .
H23B H 0.277590 0.151699 0.622238 0.035 Uiso 1 1 calc GR . .
H23C H 0.240187 0.119668 0.663904 0.035 Uiso 1 1 calc GR . .
C24 C 0.36991(19) 0.27613(17) 0.72940(14) 0.0149(7) Uani 1 1 d . . .
C25 C 0.16963(19) 0.26408(18) 0.69435(15) 0.0158(7) Uani 1 1 d . . .
C26 C 0.27366(19) 0.21480(18) 0.74262(14) 0.0151(7) Uani 1 1 d . . .
C27 C 0.2759(2) 0.14686(19) 0.76711(16) 0.0226(9) Uani 1 1 d . . .
H27A H 0.280067 0.151413 0.804504 0.034 Uiso 1 1 calc GR . .
H27B H 0.316311 0.122474 0.761053 0.034 Uiso 1 1 calc GR . .
H27C H 0.232826 0.122965 0.751550 0.034 Uiso 1 1 calc GR . .
C28 C 0.3653(2) 0.26344(19) 0.81978(14) 0.0173(8) Uani 1 1 d . . .
H28A H 0.416461 0.269669 0.824802 0.021 Uiso 1 1 calc R . .
H28B H 0.357879 0.222930 0.838521 0.021 Uiso 1 1 calc R . .
C29 C 0.1801(2) 0.26015(19) 0.78783(15) 0.0186(8) Uani 1 1 d . . .
H29A H 0.189311 0.220973 0.810595 0.022 Uiso 1 1 calc R . .
H29B H 0.128774 0.265571 0.776432 0.022 Uiso 1 1 calc R . .
C30 C 0.27213(19) 0.31742(19) 0.86059(14) 0.0159(7) Uani 1 1 d . . .
C31 C 0.2709(2) 0.2611(2) 0.89764(16) 0.0226(9) Uani 1 1 d . . .
H31A H 0.311594 0.264175 0.926993 0.034 Uiso 1 1 calc GR . .
H31B H 0.272310 0.219197 0.879570 0.034 Uiso 1 1 calc GR . .
H31C H 0.227897 0.263304 0.910343 0.034 Uiso 1 1 calc GR . .
C32 C 0.3681(2) 0.37983(19) 0.84723(14) 0.0179(8) Uani 1 1 d . . .
C33 C 0.1720(2) 0.3742(2) 0.81472(15) 0.0197(8) Uani 1 1 d . . .
C34 C 0.27024(19) 0.38848(18) 0.88428(14) 0.0156(7) Uani 1 1 d . . .
C35 C 0.2742(2) 0.3918(2) 0.94209(15) 0.0248(9) Uani 1 1 d . . .
H35A H 0.271923 0.437890 0.952533 0.037 Uiso 1 1 calc GR . .
H35B H 0.318434 0.372406 0.961108 0.037 Uiso 1 1 calc GR . .
H35C H 0.234962 0.367400 0.949953 0.037 Uiso 1 1 calc GR . .
C36 C 0.3413(2) 0.48997(19) 0.87526(15) 0.0209(8) Uani 1 1 d . . .
H36A H 0.391365 0.499759 0.877906 0.025 Uiso 1 1 calc R . .
H36B H 0.328852 0.506568 0.907062 0.025 Uiso 1 1 calc R . .
C37 C 0.1903(2) 0.48452(19) 0.85237(16) 0.0218(8) Uani 1 1 d . . .
H37A H 0.204521 0.502892 0.887843 0.026 Uiso 1 1 calc R . .
H37B H 0.139201 0.491285 0.839877 0.026 Uiso 1 1 calc R . .
O2AA O 0.6781(2) 0.3044(2) 0.78344(17) 0.0317(9) Uani 0.75 1 d . . P
H2AA H 0.713728 0.277608 0.790111 0.047 Uiso 0.75 1 d G . P
H2AB H 0.639499 0.281742 0.778553 0.047 Uiso 0.75 1 d G . P
O3AA O 0.9676(2) 0.4526(2) 0.74309(17) 0.0594(11) Uani 1 1 d . . .
O4AA O 0.0803(3) 0.7516(3) 0.67555(18) 0.0844(18) Uani 1 1 d . U .
H4AA H 0.052897 0.727097 0.652569 0.127 Uiso 1 1 d G . .
H4AB H 0.097709 0.728354 0.702968 0.127 Uiso 1 1 d G . .
O4BA O 0.0644(2) 0.42244(18) 0.67915(15) 0.0455(9) Uani 1 1 d . . .
H4BA H 0.064304 0.402197 0.650179 0.068 Uiso 1 1 d G . .
H4BB H 0.091321 0.401311 0.704889 0.068 Uiso 1 1 d G . .
O5AA O 0.9557(3) 0.5801(3) 0.7781(2) 0.0911(17) Uani 1 1 d . . .
H5AA H 0.947969 0.604436 0.750281 0.137 Uiso 1 1 d G . .
H5AB H 0.918494 0.557042 0.778350 0.137 Uiso 1 1 d G . .
O7 O 0.73591(14) 0.44472(14) 0.54894(11) 0.0218(6) Uani 1 1 d . . .
O8 O 0.75118(16) 0.22868(14) 0.69461(12) 0.0298(7) Uani 1 1 d . . .
O9 O 0.64434(14) 0.36989(13) 0.45914(11) 0.0214(6) Uani 1 1 d . . .
O10 O 0.64563(14) 0.13472(13) 0.59706(11) 0.0204(6) Uani 1 1 d . . .
O11 O 0.74801(16) 0.27996(14) 0.39808(12) 0.0279(7) Uani 1 1 d . . .
O12 O 0.73703(15) 0.06214(14) 0.53857(11) 0.0220(6) Uani 1 1 d . . .
N17 N 0.88163(17) 0.38121(17) 0.64078(14) 0.0227(7) Uani 1 1 d . . .
N18 N 0.88295(18) 0.33056(17) 0.67484(14) 0.0248(8) Uani 1 1 d . . .
N19 N 0.76730(18) 0.42699(16) 0.63668(13) 0.0214(7) Uani 1 1 d . . .
N20 N 0.77191(18) 0.34013(17) 0.69941(13) 0.0233(7) Uani 1 1 d . . .
N21 N 0.66069(17) 0.39850(16) 0.59453(13) 0.0194(7) Uani 1 1 d . . .
N22 N 0.66950(18) 0.30444(16) 0.65247(13) 0.0218(7) Uani 1 1 d . . .
N23 N 0.59108(17) 0.33431(15) 0.52319(13) 0.0179(7) Uani 1 1 d . . .
N24 N 0.60166(17) 0.23987(15) 0.58077(13) 0.0193(7) Uani 1 1 d . . .
N25 N 0.60052(17) 0.26426(15) 0.46098(12) 0.0179(7) Uani 1 1 d . . .
N26 N 0.59100(17) 0.16990(15) 0.51495(12) 0.0175(7) Uani 1 1 d . . .
N27 N 0.66831(17) 0.20186(16) 0.41183(12) 0.0186(7) Uani 1 1 d . . .
N28 N 0.66118(17) 0.10804(16) 0.46696(12) 0.0186(7) Uani 1 1 d . . .
N29 N 0.77169(18) 0.16896(17) 0.40060(14) 0.0236(7) Uani 1 1 d . . .
N30 N 0.76902(17) 0.08241(17) 0.46209(13) 0.0206(7) Uani 1 1 d . . .
N31 N 0.88045(18) 0.18320(17) 0.46530(14) 0.0237(7) Uani 1 1 d . . .
N32 N 0.88054(18) 0.13244(17) 0.49864(14) 0.0243(8) Uani 1 1 d . . .
C38 C 0.9324(2) 0.2938(2) 0.46376(19) 0.0314(10) Uani 1 1 d . . .
H38A H 0.888985 0.317818 0.449215 0.047 Uiso 1 1 calc GR . .
H38B H 0.954391 0.280720 0.435714 0.047 Uiso 1 1 calc GR . .
H38C H 0.964417 0.322235 0.488219 0.047 Uiso 1 1 calc GR . .
C39 C 0.9162(2) 0.2341(2) 0.49131(17) 0.0237(9) Uani 1 1 d . . .
C40 C 0.9380(2) 0.2162(2) 0.54313(17) 0.0240(9) Uani 1 1 d . . .
C41 C 0.9162(2) 0.1513(2) 0.54624(17) 0.0239(9) Uani 1 1 d . . .
C42 C 0.9304(2) 0.1038(2) 0.59051(18) 0.0294(10) Uani 1 1 d . . .
H42A H 0.937304 0.059657 0.577662 0.044 Uiso 1 1 calc GR . .
H42B H 0.890574 0.103268 0.606924 0.044 Uiso 1 1 calc GR . .
H42C H 0.972685 0.117332 0.615982 0.044 Uiso 1 1 calc GR . .
C43 C 0.9816(2) 0.2571(2) 0.58637(18) 0.0269(9) Uani 1 1 d . . .
H43A H 1.011996 0.286509 0.571416 0.032 Uiso 1 1 calc R . .
H43B H 1.012571 0.227222 0.611023 0.032 Uiso 1 1 calc R . .
C44 C 0.9405(2) 0.2988(2) 0.61638(17) 0.0255(9) Uani 1 1 d . . .
C45 C 0.9312(2) 0.4094(2) 0.56572(18) 0.0280(9) Uani 1 1 d . . .
H45A H 0.938530 0.453752 0.580536 0.042 Uiso 1 1 calc GR . .
H45B H 0.890912 0.409763 0.535885 0.042 Uiso 1 1 calc GR . .
H45C H 0.973036 0.395402 0.554468 0.042 Uiso 1 1 calc GR . .
C46 C 0.9176(2) 0.3632(2) 0.60536(17) 0.0239(9) Uani 1 1 d . . .
C47 C 0.9194(2) 0.2804(2) 0.66082(17) 0.0249(9) Uani 1 1 d . . .
C48 C 0.9355(2) 0.2196(2) 0.69327(18) 0.0317(10) Uani 1 1 d . . .
H48A H 0.897157 0.188038 0.682928 0.048 Uiso 1 1 calc GR . .
H48B H 0.941020 0.231122 0.729894 0.048 Uiso 1 1 calc GR . .
H48C H 0.979045 0.199988 0.688242 0.048 Uiso 1 1 calc GR . .
C49 C 0.8401(2) 0.4411(2) 0.64320(17) 0.0236(9) Uani 1 1 d . . .
H49A H 0.857700 0.462898 0.677129 0.028 Uiso 1 1 calc R . .
H49B H 0.846260 0.472043 0.615763 0.028 Uiso 1 1 calc R . .
C50 C 0.8461(2) 0.3354(2) 0.71724(16) 0.0267(9) Uani 1 1 d . . .
H50A H 0.857492 0.296216 0.739779 0.032 Uiso 1 1 calc R . .
H50B H 0.863415 0.374647 0.738520 0.032 Uiso 1 1 calc R . .
C51 C 0.7221(2) 0.42443(18) 0.58875(15) 0.0187(8) Uani 1 1 d . . .
C52 C 0.7373(2) 0.4008(2) 0.67779(16) 0.0238(9) Uani 1 1 d . . .
C53 C 0.7385(3) 0.4520(2) 0.71981(18) 0.0312(10) Uani 1 1 d . . .
H53A H 0.713933 0.491710 0.704283 0.047 Uiso 1 1 calc GR . .
H53B H 0.787139 0.463108 0.736368 0.047 Uiso 1 1 calc GR . .
H53C H 0.715306 0.434335 0.745849 0.047 Uiso 1 1 calc GR . .
C54 C 0.7324(2) 0.2853(2) 0.68232(16) 0.0228(9) Uani 1 1 d . . .
C55 C 0.6629(2) 0.37627(19) 0.64733(15) 0.0203(8) Uani 1 1 d . . .
C56 C 0.6021(2) 0.4016(2) 0.66816(17) 0.0263(9) Uani 1 1 d . . .
H56A H 0.558128 0.383832 0.647202 0.039 Uiso 1 1 calc GR . .
H56B H 0.600916 0.449720 0.666475 0.039 Uiso 1 1 calc GR . .
H56C H 0.607866 0.387426 0.704252 0.039 Uiso 1 1 calc GR . .
C57 C 0.5992(2) 0.39615(18) 0.55091(15) 0.0189(8) Uani 1 1 d . . .
H57A H 0.556797 0.404301 0.564119 0.023 Uiso 1 1 calc R . .
H57B H 0.602835 0.432012 0.526399 0.023 Uiso 1 1 calc R . .
C58 C 0.6130(2) 0.25754(19) 0.63427(16) 0.0221(9) Uani 1 1 d . . .
H58A H 0.623198 0.217035 0.655418 0.027 Uiso 1 1 calc R . .
H58B H 0.569098 0.276449 0.640302 0.027 Uiso 1 1 calc R . .
C59 C 0.5575(2) 0.27596(19) 0.53707(16) 0.0186(8) Uani 1 1 d . . .
C60 C 0.4855(2) 0.2905(2) 0.54723(18) 0.0250(9) Uani 1 1 d . . .
H60A H 0.455947 0.311626 0.516643 0.038 Uiso 1 1 calc GR . .
H60B H 0.490750 0.319938 0.577167 0.038 Uiso 1 1 calc GR . .
H60C H 0.463676 0.249262 0.554404 0.038 Uiso 1 1 calc GR . .
C61 C 0.61537(19) 0.32707(19) 0.47966(15) 0.0172(8) Uani 1 1 d . . .
C62 C 0.61620(19) 0.17702(19) 0.56693(15) 0.0173(8) Uani 1 1 d . . .
C63 C 0.5572(2) 0.22861(18) 0.48943(15) 0.0181(8) Uani 1 1 d . . .
C64 C 0.4851(2) 0.2137(2) 0.45536(17) 0.0244(9) Uani 1 1 d . . .
H64A H 0.489735 0.182822 0.427983 0.037 Uiso 1 1 calc GR . .
H64B H 0.463617 0.254610 0.439643 0.037 Uiso 1 1 calc GR . .
H64C H 0.455581 0.194183 0.476526 0.037 Uiso 1 1 calc GR . .
C65 C 0.6107(2) 0.24727(19) 0.41030(15) 0.0203(8) Uani 1 1 d . . .
H65A H 0.619577 0.288044 0.392418 0.024 Uiso 1 1 calc R . .
H65B H 0.567127 0.227298 0.389654 0.024 Uiso 1 1 calc R . .
C66 C 0.6000(2) 0.10875(19) 0.48928(16) 0.0189(8) Uani 1 1 d . . .
H66A H 0.557670 0.100590 0.461352 0.023 Uiso 1 1 calc R . .
H66B H 0.604070 0.072320 0.514599 0.023 Uiso 1 1 calc R . .
C67 C 0.6633(2) 0.13011(18) 0.41484(15) 0.0182(8) Uani 1 1 d . . .
C68 C 0.6031(2) 0.1037(2) 0.37317(16) 0.0239(9) Uani 1 1 d . . .
H68A H 0.609285 0.117043 0.338978 0.036 Uiso 1 1 calc GR . .
H68B H 0.558902 0.121506 0.378403 0.036 Uiso 1 1 calc GR . .
H68C H 0.602277 0.055601 0.375184 0.036 Uiso 1 1 calc GR . .
C69 C 0.7302(2) 0.2234(2) 0.40351(15) 0.0211(8) Uani 1 1 d . . .
C70 C 0.7231(2) 0.08253(18) 0.49391(15) 0.0181(8) Uani 1 1 d . . .
C71 C 0.7387(2) 0.1071(2) 0.41039(16) 0.0214(8) Uani 1 1 d . . .
C72 C 0.7413(3) 0.0562(2) 0.36946(18) 0.0313(10) Uani 1 1 d . . .
H72A H 0.790143 0.045535 0.370191 0.047 Uiso 1 1 calc GR . .
H72B H 0.718461 0.073628 0.335241 0.047 Uiso 1 1 calc GR . .
H72C H 0.716852 0.016334 0.376356 0.047 Uiso 1 1 calc GR . .
C73 C 0.8458(2) 0.1759(2) 0.40962(17) 0.0287(10) Uani 1 1 d . . .
H73A H 0.856638 0.214901 0.390534 0.034 Uiso 1 1 calc R . .
H73B H 0.865242 0.136757 0.395665 0.034 Uiso 1 1 calc R . .
C74 C 0.8422(2) 0.0711(2) 0.48142(17) 0.0233(9) Uani 1 1 d . . .
H74A H 0.861453 0.050542 0.453870 0.028 Uiso 1 1 calc R . .
H74B H 0.849092 0.039963 0.510910 0.028 Uiso 1 1 calc R . .
O8AA O 0.9848(3) 0.3731(3) 0.8284(3) 0.083(2) Uani 0.75 1 d . . P
O9AA O 0.5750(3) 0.5335(3) 0.7654(3) 0.113(2) Uani 1 1 d . . .
H9AA H 0.611616 0.508410 0.768655 0.169 Uiso 1 1 d G . .
H9AB H 0.538555 0.509359 0.765970 0.169 Uiso 1 1 d G . .
O2BA O 0.4457(3) 0.7451(3) 0.7405(4) 0.146(4) Uani 1 1 d . . .
O5BA O 0.9380(3) 0.4571(4) 0.8900(3) 0.0670(17) Uani 0.75 1 d . . P
H5BA H 0.973950 0.463164 0.915860 0.100 Uiso 0.75 1 d G . P
H5BB H 0.953583 0.431949 0.868672 0.100 Uiso 0.75 1 d G . P
O6AA O 0.8836(3) 0.5723(4) 0.8521(3) 0.111(2) Uani 1 1 d . . .

loop_
_atom_site_aniso_label
_atom_site_aniso_U_11
_atom_site_aniso_U_22
_atom_site_aniso_U_33
_atom_site_aniso_U_23
_atom_site_aniso_U_13
_atom_site_aniso_U_12
P0AA 0.0332(7) 0.0318(7) 0.0786(11) 0.0070(7) 0.0145(7) 0.0056(6)
F1 0.056(2) 0.0349(17) 0.073(2) 0.0094(16) 0.0073(17) 0.0073(15)
F2 0.073(3) 0.051(2) 0.152(5) 0.023(3) 0.013(3) 0.030(2)
F3 0.058(2) 0.078(3) 0.134(4) -0.020(3) 0.049(3) -0.009(2)
F4 0.064(2) 0.066(3) 0.164(5) 0.041(3) 0.063(3) 0.012(2)
F5 0.096(3) 0.071(3) 0.067(3) 0.000(2) 0.008(2) 0.034(2)
F6 0.090(3) 0.060(2) 0.108(4) -0.030(2) 0.011(3) 0.000(2)
P2 0.0270(7) 0.0371(8) 0.0978(13) -0.0322(8) 0.0234(7) -0.0078(6)
F7 0.062(2) 0.058(2) 0.130(4) -0.017(2) 0.036(2) -0.0225(19)
F8 0.082(3) 0.047(2) 0.170(5) -0.019(3) 0.070(3) -0.022(2)
F9 0.049(2) 0.081(3) 0.101(3) -0.022(2) 0.020(2) 0.022(2)
F10 0.0333(18) 0.094(3) 0.117(4) -0.044(3) 0.005(2) 0.0131(19)
F11 0.052(2) 0.069(2) 0.089(3) -0.038(2) 0.0184(19) 0.0096(18)
F12 0.047(2) 0.071(2) 0.101(3) -0.039(2) 0.027(2) -0.0056(18)
P3 0.0200(5) 0.0163(5) 0.0252(5) 0.0034(4) 0.0054(4) 0.0012(4)
F13 0.0413(17) 0.0331(16) 0.079(2) 0.0128(16) 0.0022(16) 0.0146(13)
F14 0.0421(16) 0.0252(14) 0.0452(17) -0.0092(12) -0.0083(13) 0.0136(12)
F15 0.0433(19) 0.0407(19) 0.109(3) 0.0266(19) -0.0254(19) -0.0192(15)
F16 0.0523(19) 0.0263(15) 0.072(2) 0.0046(15) -0.0171(17) -0.0095(14)
F17 0.076(2) 0.094(3) 0.0354(18) 0.0086(18) 0.0283(17) 0.016(2)
F18 0.101(3) 0.082(3) 0.062(2) 0.022(2) 0.055(2) 0.028(2)
P4 0.0210(5) 0.0153(5) 0.0233(5) 0.0012(4) 0.0050(4) -0.0007(4)
F19 0.066(2) 0.0256(16) 0.162(4) 0.007(2) 0.070(3) 0.0109(16)
F20 0.0443(19) 0.0391(19) 0.181(5) 0.041(2) 0.058(2) 0.0186(16)
F21 0.092(3) 0.124(4) 0.0226(17) 0.001(2) 0.0072(17) -0.039(3)
F22 0.125(4) 0.129(4) 0.032(2) 0.012(2) -0.007(2) -0.063(3)
F23 0.0378(15) 0.0200(13) 0.0621(19) -0.0124(12) 0.0299(14) -0.0104(11)
F24 0.0451(17) 0.0305(16) 0.078(2) 0.0016(15) 0.0255(16) -0.0161(13)
O0AA 0.0288(17) 0.0363(19) 0.040(2) -0.0082(15) 0.0086(15) 0.0004(14)
O0BA 0.070(4) 0.063(4) 0.086(5) 0.006(4) 0.034(4) 0.004(3)
C1AA 0.049(5) 0.066(6) 0.085(7) 0.009(5) 0.002(5) -0.010(4)
O1 0.0275(18) 0.038(2) 0.041(2) -0.0092(17) 0.0070(16) -0.0031(16)
O1AA 0.090(3) 0.045(2) 0.032(2) -0.0084(17) 0.025(2) -0.029(2)
O1BA 0.067(4) 0.069(4) 0.087(4) -0.026(4) 0.028(3) -0.013(3)
C0AA 0.046(4) 0.057(5) 0.066(5) 0.013(4) -0.001(4) -0.009(4)
O2 0.0198(14) 0.0319(17) 0.0290(16) 0.0038(13) 0.0098(12) 0.0041(12)
O3 0.0185(13) 0.0200(14) 0.0204(14) 0.0000(11) 0.0043(11) -0.0043(11)
O3BA 0.0212(14) 0.0264(15) 0.0212(15) 0.0028(12) 0.0024(12) -0.0043(12)
O4 0.0169(14) 0.0284(16) 0.0242(15) -0.0006(12) 0.0041(11) 0.0027(12)
O5 0.0213(14) 0.0273(15) 0.0258(16) -0.0067(12) 0.0090(12) -0.0053(12)
O6 0.0221(15) 0.0321(17) 0.0297(17) -0.0063(13) -0.0039(13) 0.0061(13)
N1 0.0219(17) 0.0171(16) 0.0221(18) 0.0035(13) 0.0068(14) -0.0008(13)
N2 0.0211(17) 0.0188(17) 0.0216(18) 0.0042(14) 0.0049(14) 0.0039(13)
N3 0.0193(16) 0.0177(16) 0.0207(17) 0.0024(13) 0.0049(13) -0.0019(13)
N4 0.0208(16) 0.0183(16) 0.0176(16) 0.0038(13) 0.0055(13) 0.0031(13)
N5 0.0184(16) 0.0190(16) 0.0139(16) 0.0010(13) 0.0038(13) -0.0022(13)
N6 0.0180(16) 0.0176(16) 0.0152(16) 0.0024(13) 0.0050(13) 0.0009(13)
N7 0.0172(15) 0.0184(16) 0.0155(16) 0.0009(13) 0.0070(13) -0.0017(13)
N8 0.0170(16) 0.0218(17) 0.0139(16) 0.0013(13) 0.0049(13) 0.0013(13)
N9 0.0163(15) 0.0204(16) 0.0150(16) -0.0030(13) 0.0049(13) -0.0047(13)
N10 0.0159(15) 0.0225(17) 0.0151(16) -0.0019(13) 0.0058(13) 0.0014(13)
N11 0.0166(15) 0.0183(16) 0.0153(16) -0.0017(13) 0.0063(13) -0.0005(13)
N12 0.0170(16) 0.0202(17) 0.0158(16) -0.0018(13) 0.0019(13) -0.0012(13)
N13 0.0202(16) 0.0198(17) 0.0186(17) -0.0008(13) 0.0079(13) -0.0017(13)
N14 0.0192(16) 0.0169(16) 0.0185(16) -0.0017(13) 0.0066(13) 0.0014(13)
N15 0.0214(17) 0.0183(17) 0.0192(17) -0.0040(13) 0.0048(13) -0.0038(13)
N16 0.0185(16) 0.0208(17) 0.0220(18) -0.0030(14) 0.0068(14) 0.0006(13)
C1 0.025(2) 0.039(3) 0.022(2) -0.0024(19) 0.0087(17) -0.0049(19)
C2 0.026(2) 0.0169(19) 0.023(2) -0.0065(16) 0.0103(17) -0.0043(16)
C3 0.032(2) 0.0140(18) 0.020(2) -0.0042(16) 0.0101(17) 0.0007(16)
C4 0.026(2) 0.0180(19) 0.023(2) -0.0054(16) 0.0091(17) 0.0030(16)
C5 0.026(2) 0.030(2) 0.032(2) 0.0003(19) 0.0087(19) 0.0075(18)
C6 0.034(2) 0.017(2) 0.026(2) -0.0013(17) 0.0102(18) 0.0024(17)
C7 0.029(2) 0.0157(19) 0.026(2) 0.0044(16) 0.0083(18) 0.0002(16)
C8 0.027(2) 0.032(2) 0.025(2) 0.0025(19) 0.0072(18) -0.0091(19)
C9 0.028(2) 0.0169(19) 0.020(2) 0.0045(16) 0.0056(17) -0.0032(16)
C10 0.032(2) 0.018(2) 0.021(2) 0.0057(16) 0.0084(17) 0.0059(17)
C11 0.029(2) 0.032(2) 0.035(3) 0.000(2) 0.008(2) 0.0101(19)
C12 0.0225(19) 0.0184(19) 0.021(2) 0.0042(16) 0.0106(16) -0.0011(16)
C13 0.023(2) 0.019(2) 0.022(2) 0.0017(16) 0.0017(16) 0.0036(16)
C14 0.0197(19) 0.0205(19) 0.0157(19) 0.0014(15) 0.0096(15) 0.0008(16)
C15 0.0192(18) 0.0176(19) 0.0140(18) 0.0024(15) 0.0056(15) 0.0022(15)
C16 0.037(2) 0.031(2) 0.014(2) 0.0049(17) 0.0098(18) 0.0015(19)
C17 0.0181(18) 0.021(2) 0.0147(19) -0.0008(15) 0.0018(15) 0.0001(15)
C18 0.0195(18) 0.0188(19) 0.0143(19) 0.0001(15) 0.0076(15) -0.0003(15)
C19 0.031(2) 0.025(2) 0.0145(19) -0.0056(16) 0.0074(17) -0.0011(17)
C20 0.0182(18) 0.0194(19) 0.0154(19) 0.0031(15) 0.0062(15) 0.0061(15)
C21 0.0198(19) 0.0182(19) 0.0171(19) 0.0013(15) 0.0014(15) -0.0031(15)
C22 0.0170(18) 0.0152(18) 0.0153(19) -0.0016(14) 0.0057(15) 0.0005(14)
C23 0.035(2) 0.018(2) 0.018(2) -0.0038(16) 0.0078(17) -0.0006(17)
C24 0.0158(18) 0.0113(17) 0.0181(19) 0.0017(14) 0.0044(15) 0.0024(14)
C25 0.0150(18) 0.0121(17) 0.020(2) -0.0011(14) 0.0032(15) -0.0026(14)
C26 0.0157(17) 0.0176(18) 0.0125(18) -0.0015(14) 0.0043(14) 0.0006(14)
C27 0.033(2) 0.0141(19) 0.021(2) 0.0020(16) 0.0072(17) 0.0005(17)
C28 0.0170(18) 0.0201(19) 0.0131(18) -0.0012(15) 0.0002(14) 0.0026(15)
C29 0.0187(19) 0.0202(19) 0.019(2) -0.0021(16) 0.0078(15) -0.0047(15)
C30 0.0184(18) 0.0182(19) 0.0110(18) -0.0005(14) 0.0032(14) -0.0020(15)
C31 0.027(2) 0.023(2) 0.018(2) 0.0032(16) 0.0071(17) -0.0001(17)
C32 0.0213(19) 0.021(2) 0.0105(18) -0.0017(15) 0.0024(15) -0.0011(16)
C33 0.022(2) 0.023(2) 0.0158(19) -0.0006(16) 0.0072(16) -0.0009(16)
C34 0.0156(17) 0.0172(18) 0.0153(18) -0.0015(15) 0.0061(14) -0.0001(14)
C35 0.032(2) 0.031(2) 0.014(2) -0.0008(17) 0.0104(17) -0.0004(18)
C36 0.024(2) 0.0188(19) 0.019(2) -0.0039(16) 0.0036(16) -0.0045(16)
C37 0.025(2) 0.019(2) 0.024(2) -0.0036(16) 0.0118(17) 0.0013(16)
O2AA 0.029(2) 0.038(2) 0.027(2) -0.0028(19) 0.0065(19) -0.0013(19)
O3AA 0.047(2) 0.070(3) 0.059(3) -0.007(2) 0.009(2) -0.013(2)
O4AA 0.081(4) 0.132(5) 0.041(3) -0.011(3) 0.016(2) -0.056(3)
O4BA 0.055(2) 0.039(2) 0.039(2) -0.0025(17) 0.0051(18) 0.0061(18)
O5AA 0.115(5) 0.082(4) 0.078(4) -0.014(3) 0.025(3) -0.002(3)
O7 0.0251(14) 0.0212(14) 0.0203(15) 0.0038(12) 0.0075(12) -0.0008(12)
O8 0.0377(18) 0.0218(15) 0.0293(17) 0.0075(13) 0.0067(14) 0.0053(13)
O9 0.0243(14) 0.0182(14) 0.0228(15) 0.0065(11) 0.0079(12) -0.0030(11)
O10 0.0246(14) 0.0145(13) 0.0226(15) 0.0066(11) 0.0067(12) 0.0028(11)
O11 0.0347(17) 0.0215(15) 0.0282(17) 0.0058(13) 0.0086(13) -0.0043(13)
O12 0.0255(15) 0.0206(14) 0.0201(15) 0.0043(11) 0.0057(12) 0.0034(12)
N17 0.0223(17) 0.0189(17) 0.0266(19) 0.0039(14) 0.0048(14) -0.0009(14)
N18 0.0267(18) 0.0219(18) 0.0254(19) 0.0048(15) 0.0052(15) -0.0007(15)
N19 0.0251(17) 0.0176(17) 0.0218(18) 0.0020(14) 0.0059(14) 0.0009(14)
N20 0.0272(18) 0.0209(17) 0.0212(18) 0.0048(14) 0.0046(15) 0.0024(14)
N21 0.0218(17) 0.0160(16) 0.0209(17) 0.0050(13) 0.0062(14) -0.0003(13)
N22 0.0315(19) 0.0126(16) 0.0220(18) 0.0035(13) 0.0074(15) 0.0025(14)
N23 0.0216(16) 0.0127(15) 0.0220(17) 0.0046(13) 0.0106(14) -0.0005(13)
N24 0.0235(17) 0.0136(16) 0.0214(18) 0.0052(13) 0.0067(14) 0.0021(13)
N25 0.0218(16) 0.0140(16) 0.0182(17) 0.0024(13) 0.0054(13) -0.0027(13)
N26 0.0211(16) 0.0127(15) 0.0189(17) 0.0028(13) 0.0051(13) 0.0016(13)
N27 0.0245(17) 0.0162(16) 0.0160(16) 0.0032(13) 0.0063(13) -0.0021(13)
N28 0.0213(16) 0.0170(16) 0.0180(17) 0.0033(13) 0.0055(13) -0.0005(13)
N29 0.0257(18) 0.0231(18) 0.0241(19) 0.0058(15) 0.0104(15) -0.0004(15)
N30 0.0198(16) 0.0215(17) 0.0212(18) 0.0034(14) 0.0062(14) 0.0010(14)
N31 0.0206(17) 0.0257(18) 0.0262(19) 0.0049(15) 0.0084(14) 0.0012(14)
N32 0.0223(17) 0.0237(18) 0.028(2) 0.0061(15) 0.0088(15) 0.0017(14)
C38 0.033(2) 0.027(2) 0.038(3) 0.004(2) 0.015(2) -0.0041(19)
C39 0.0143(18) 0.027(2) 0.032(2) 0.0007(18) 0.0090(17) 0.0019(16)
C40 0.0150(18) 0.027(2) 0.031(2) 0.0036(18) 0.0062(17) 0.0030(16)
C41 0.0166(19) 0.026(2) 0.029(2) 0.0042(18) 0.0037(17) 0.0022(16)
C42 0.026(2) 0.029(2) 0.034(3) 0.0055(19) 0.0063(19) 0.0046(18)
C43 0.0171(19) 0.028(2) 0.036(3) 0.0027(19) 0.0056(18) 0.0001(17)
C44 0.0162(19) 0.024(2) 0.034(2) 0.0026(18) 0.0004(17) 0.0007(16)
C45 0.024(2) 0.025(2) 0.036(3) 0.0088(19) 0.0091(19) -0.0003(18)
C46 0.0176(19) 0.026(2) 0.027(2) 0.0018(18) 0.0011(16) -0.0026(16)
C47 0.0185(19) 0.023(2) 0.030(2) 0.0038(18) -0.0006(17) 0.0014(16)
C48 0.034(2) 0.024(2) 0.034(3) 0.0085(19) 0.001(2) 0.0069(19)
C49 0.022(2) 0.0177(19) 0.029(2) 0.0027(17) 0.0015(17) -0.0027(16)
C50 0.032(2) 0.029(2) 0.018(2) 0.0049(17) 0.0038(18) 0.0017(18)
C51 0.026(2) 0.0103(17) 0.022(2) 0.0032(15) 0.0085(16) 0.0028(15)
C52 0.028(2) 0.024(2) 0.020(2) 0.0046(17) 0.0070(17) 0.0011(17)
C53 0.038(3) 0.028(2) 0.027(2) -0.0061(19) 0.006(2) 0.000(2)
C54 0.031(2) 0.021(2) 0.019(2) 0.0024(16) 0.0107(17) 0.0032(17)
C55 0.030(2) 0.0137(18) 0.020(2) 0.0024(15) 0.0102(17) 0.0027(16)
C56 0.032(2) 0.021(2) 0.030(2) -0.0013(17) 0.0160(19) 0.0036(17)
C57 0.0199(19) 0.0132(18) 0.023(2) 0.0045(15) 0.0036(16) 0.0023(15)
C58 0.029(2) 0.0157(19) 0.024(2) 0.0072(16) 0.0109(17) 0.0014(16)
C59 0.0183(18) 0.0151(18) 0.024(2) 0.0056(16) 0.0078(16) 0.0006(15)
C60 0.019(2) 0.020(2) 0.039(3) 0.0039(18) 0.0123(18) 0.0011(16)
C61 0.0172(18) 0.0169(19) 0.0164(19) 0.0066(15) 0.0019(15) 0.0016(15)
C62 0.0155(18) 0.0165(19) 0.021(2) 0.0013(15) 0.0061(15) -0.0020(15)
C63 0.0196(19) 0.0133(18) 0.022(2) 0.0030(15) 0.0052(16) -0.0020(15)
C64 0.021(2) 0.019(2) 0.030(2) 0.0054(17) 0.0009(17) -0.0012(16)
C65 0.025(2) 0.0172(19) 0.018(2) 0.0046(15) 0.0026(16) 0.0014(16)
C66 0.0209(19) 0.0155(18) 0.022(2) 0.0040(16) 0.0073(16) 0.0007(15)
C67 0.024(2) 0.0146(18) 0.0171(19) 0.0016(15) 0.0061(16) -0.0001(15)
C68 0.028(2) 0.021(2) 0.021(2) 0.0014(16) 0.0005(17) -0.0047(17)
C69 0.025(2) 0.024(2) 0.0143(19) 0.0028(16) 0.0051(16) -0.0012(17)
C70 0.024(2) 0.0128(17) 0.019(2) 0.0008(15) 0.0082(16) 0.0018(15)
C71 0.026(2) 0.020(2) 0.019(2) 0.0016(16) 0.0075(16) -0.0017(16)
C72 0.036(3) 0.032(2) 0.026(2) -0.0056(19) 0.0078(19) 0.000(2)
C73 0.028(2) 0.033(2) 0.029(2) 0.0026(19) 0.0149(19) -0.0012(19)
C74 0.024(2) 0.020(2) 0.026(2) 0.0012(17) 0.0072(17) 0.0041(16)
O8AA 0.049(3) 0.089(5) 0.119(6) 0.058(4) 0.036(4) 0.025(3)
O9AA 0.057(3) 0.067(3) 0.216(8) -0.050(4) 0.034(4) -0.027(3)
O2BA 0.044(3) 0.066(4) 0.316(11) -0.003(5) 0.021(5) -0.002(3)
O5BA 0.050(3) 0.087(5) 0.070(4) 0.007(4) 0.026(3) -0.026(3)
O6AA 0.063(3) 0.159(6) 0.116(5) 0.011(5) 0.034(3) 0.011(4)

loop_
_atom_type_symbol
_atom_type_description
_atom_type_scat_dispersion_real
_atom_type_scat_dispersion_imag
_atom_type_scat_source
C C 0.0033 0.0016 'International Tables Vol C Tables 4.2.6.8 and 6.1.1.4'
H H 0.0000 0.0000 'International Tables Vol C Tables 4.2.6.8 and 6.1.1.4'
F F 0.0171 0.0103 'International Tables Vol C Tables 4.2.6.8 and 6.1.1.4'
N N 0.0061 0.0033 'International Tables Vol C Tables 4.2.6.8 and 6.1.1.4'
O O 0.0106 0.0060 'International Tables Vol C Tables 4.2.6.8 and 6.1.1.4'
P P 0.1023 0.0942 'International Tables Vol C Tables 4.2.6.8 and 6.1.1.4'

loop_
_geom_angle_atom_site_label_1
_geom_angle_atom_site_label_2
_geom_angle_atom_site_label_3
_geom_angle
F1 P0AA F5 88.6(2)
F1 P0AA F6 90.7(2)
F2 P0AA F1 179.5(3)
F2 P0AA F5 91.0(3)
F2 P0AA F6 89.8(3)
F3 P0AA F1 91.2(2)
F3 P0AA F2 89.0(3)
F3 P0AA F5 88.5(3)
F3 P0AA F6 89.2(3)
F4 P0AA F1 90.0(2)
F4 P0AA F2 89.8(2)
F4 P0AA F3 178.1(3)
F4 P0AA F5 93.0(3)
F4 P0AA F6 89.4(3)
F5 P0AA F6 177.6(3)
F7 P2 F10 90.0(3)
F7 P2 F12 88.0(2)
F8 P2 F7 178.1(3)
F8 P2 F9 91.6(3)
F8 P2 F10 88.7(3)
F8 P2 F11 92.7(2)
F8 P2 F12 90.6(2)
F9 P2 F7 89.7(2)
F9 P2 F10 178.9(2)
F9 P2 F12 92.0(2)
F10 P2 F12 89.1(2)
F11 P2 F7 88.6(2)
F11 P2 F9 90.6(2)
F11 P2 F10 88.3(2)
F11 P2 F12 175.7(3)
F13 P3 F14 179.19(19)
F15 P3 F13 90.49(18)
F15 P3 F14 88.88(17)
F16 P3 F13 90.18(17)
F16 P3 F14 90.45(16)
F16 P3 F15 179.3(2)
F16 P3 F17 90.7(2)
F16 P3 F18 89.3(2)
F17 P3 F13 88.9(2)
F17 P3 F14 90.61(19)
F17 P3 F15 89.6(2)
F18 P3 F13 91.2(2)
F18 P3 F14 89.30(19)
F18 P3 F15 90.5(2)
F18 P3 F17 179.9(2)
F19 P4 F20 179.2(2)
F19 P4 F21 91.8(3)
F19 P4 F22 89.6(3)
F19 P4 F23 90.64(16)
F19 P4 F24 90.32(18)
F20 P4 F23 88.95(16)
F20 P4 F24 90.10(17)
F21 P4 F20 88.9(3)
F21 P4 F22 178.6(3)
F21 P4 F23 91.08(19)
F21 P4 F24 88.3(2)
F22 P4 F20 89.7(3)
F22 P4 F23 88.7(2)
F22 P4 F24 91.9(2)
F24 P4 F23 178.87(17)
H0AD O0AA H0AE 109.3
C1AA O0BA H0BA 109.5
O0BA C1AA H1AA 109.5
O0BA C1AA H1AB 109.5
O0BA C1AA H1AC 109.5
H1AA C1AA H1AB 109.5
H1AA C1AA H1AC 109.5
H1AB C1AA H1AC 109.5
H1D O1 H1E 109(6)
H1AD O1AA H1AE 109.5
C0AA O1BA H1BA 109.5
O1BA C0AA H0AA 109.5
O1BA C0AA H0AB 109.5
O1BA C0AA H0AC 109.5
H0AA C0AA H0AB 109.5
H0AA C0AA H0AC 109.5
H0AB C0AA H0AC 109.5
N2 N1 C12 121.0(3)
C9 N1 N2 108.4(3)
C9 N1 C12 130.4(3)
N1 N2 C13 120.5(3)
C10 N2 N1 108.8(3)
C10 N2 C13 130.7(3)
C12 N3 C15 122.4(3)
C14 N3 C12 122.4(3)
C14 N3 C15 113.8(3)
C13 N4 C15 121.6(3)
C17 N4 C13 121.4(3)
C17 N4 C15 113.3(3)
C14 N5 C18 113.6(3)
C14 N5 C20 121.9(3)
C20 N5 C18 124.6(3)
C17 N6 C18 113.5(3)
C17 N6 C21 121.0(3)
C21 N6 C18 124.4(3)
C20 N7 C22 126.5(3)
C24 N7 C20 119.3(3)
C24 N7 C22 112.9(3)
C21 N8 C22 125.8(3)
C25 N8 C21 120.7(3)
C25 N8 C22 113.4(3)
C24 N9 C26 113.5(3)
C24 N9 C28 119.7(3)
C28 N9 C26 126.2(3)
C25 N10 C26 113.6(3)
C25 N10 C29 120.3(3)
C29 N10 C26 125.8(3)
C28 N11 C30 124.7(3)
C32 N11 C28 122.1(3)
C32 N11 C30 113.2(3)
C29 N12 C30 124.9(3)
C33 N12 C29 120.7(3)
C33 N12 C30 113.1(3)
C32 N13 C34 113.7(3)
C32 N13 C36 122.7(3)
C36 N13 C34 122.6(3)
C33 N14 C34 112.7(3)
C33 N14 C37 121.0(3)
C37 N14 C34 122.3(3)
N16 N15 C36 121.0(3)
C2 N15 N16 108.9(3)
C2 N15 C36 130.0(3)
N15 N16 C37 121.0(3)
C4 N16 N15 108.4(3)
C4 N16 C37 130.6(3)
H1A C1 H1B 109.5
H1A C1 H1C 109.5
H1B C1 H1C 109.5
C2 C1 H1A 109.5
C2 C1 H1B 109.5
C2 C1 H1C 109.5
N15 C2 C1 121.2(4)
N15 C2 C3 108.0(3)
C3 C2 C1 130.7(4)
C2 C3 C4 106.6(4)
C2 C3 C6 126.8(4)
C4 C3 C6 126.5(4)
N16 C4 C3 108.0(4)
N16 C4 C5 121.0(4)
C3 C4 C5 130.9(4)
C4 C5 H5A 109.5
C4 C5 H5B 109.5
C4 C5 H5C 109.5
H5A C5 H5B 109.5
H5A C5 H5C 109.5
H5B C5 H5C 109.5
C3 C6 H6A 108.5
C3 C6 H6B 108.5
H6A C6 H6B 107.5
C7 C6 C3 115.2(3)
C7 C6 H6A 108.5
C7 C6 H6B 108.5
C9 C7 C6 126.7(4)
C9 C7 C10 106.5(4)
C10 C7 C6 126.8(4)
H8A C8 H8B 109.5
H8A C8 H8C 109.5
H8B C8 H8C 109.5
C9 C8 H8A 109.5
C9 C8 H8B 109.5
C9 C8 H8C 109.5
N1 C9 C7 108.2(4)
N1 C9 C8 120.9(4)
C7 C9 C8 130.8(4)
N2 C10 C7 108.1(4)
N2 C10 C11 121.6(4)
C7 C10 C11 130.2(4)
C10 C11 H11A 109.5
C10 C11 H11B 109.5
C10 C11 H11C 109.5
H11A C11 H11B 109.5
H11A C11 H11C 109.5
H11B C11 H11C 109.5
N1 C12 H12A 109.4
N1 C12 H12B 109.4
N3 C12 N1 111.2(3)
N3 C12 H12A 109.4
N3 C12 H12B 109.4
H12A C12 H12B 108.0
N2 C13 H13A 109.2
N2 C13 H13B 109.2
N4 C13 N2 112.2(3)
N4 C13 H13A 109.2
N4 C13 H13B 109.2
H13A C13 H13B 107.9
O3BA C14 N3 125.1(4)
O3BA C14 N5 127.3(4)
N5 C14 N3 107.5(3)
N3 C15 N4 112.3(3)
N3 C15 C16 111.0(3)
N3 C15 C18 102.5(3)
N4 C15 C16 111.7(3)
N4 C15 C18 102.8(3)
C16 C15 C18 116.0(3)
C15 C16 H16A 109.5
C15 C16 H16B 109.5
C15 C16 H16C 109.5
H16A C16 H16B 109.5
H16A C16 H16C 109.5
H16B C16 H16C 109.5
O2 C17 N4 124.4(4)
O2 C17 N6 127.7(4)
N6 C17 N4 107.9(3)
N5 C18 N6 112.9(3)
N5 C18 C15 102.4(3)
N5 C18 C19 112.0(3)
N6 C18 C15 102.3(3)
N6 C18 C19 111.4(3)
C19 C18 C15 115.2(3)
C18 C19 H19A 109.5
C18 C19 H19B 109.5
C18 C19 H19C 109.5
H19A C19 H19B 109.5
H19A C19 H19C 109.5
H19B C19 H19C 109.5
N5 C20 H20A 108.7
N5 C20 H20B 108.7
N7 C20 N5 114.4(3)
N7 C20 H20A 108.7
N7 C20 H20B 108.7
H20A C20 H20B 107.6
N6 C21 H21A 108.7
N6 C21 H21B 108.7
N8 C21 N6 114.3(3)
N8 C21 H21A 108.7
N8 C21 H21B 108.7
H21A C21 H21B 107.6
N7 C22 C23 111.9(3)
N7 C22 C26 102.4(3)
N8 C22 N7 112.1(3)
N8 C22 C23 112.0(3)
N8 C22 C26 102.7(3)
C23 C22 C26 115.1(3)
C22 C23 H23A 109.5
C22 C23 H23B 109.5
C22 C23 H23C 109.5
H23A C23 H23B 109.5
H23A C23 H23C 109.5
H23B C23 H23C 109.5
O3 C24 N7 125.5(3)
O3 C24 N9 125.9(4)
N9 C24 N7 108.6(3)
O4 C25 N8 125.7(4)
O4 C25 N10 126.3(4)
N10 C25 N8 108.0(3)
N9 C26 N10 112.8(3)
N9 C26 C22 102.5(3)
N9 C26 C27 112.7(3)
N10 C26 C22 102.1(3)
N10 C26 C27 111.3(3)
C27 C26 C22 114.7(3)
C26 C27 H27A 109.5
C26 C27 H27B 109.5
C26 C27 H27C 109.5
H27A C27 H27B 109.5
H27A C27 H27C 109.5
H27B C27 H27C 109.5
N9 C28 N11 114.3(3)
N9 C28 H28A 108.7
N9 C28 H28B 108.7
N11 C28 H28A 108.7
N11 C28 H28B 108.7
H28A C28 H28B 107.6
N10 C29 N12 113.7(3)
N10 C29 H29A 108.8
N10 C29 H29B 108.8
N12 C29 H29A 108.8
N12 C29 H29B 108.8
H29A C29 H29B 107.7
N11 C30 N12 112.7(3)
N11 C30 C31 112.0(3)
N11 C30 C34 102.3(3)
N12 C30 C31 111.6(3)
N12 C30 C34 102.2(3)
C31 C30 C34 115.4(3)
C30 C31 H31A 109.5
C30 C31 H31B 109.5
C30 C31 H31C 109.5
H31A C31 H31B 109.5
H31A C31 H31C 109.5
H31B C31 H31C 109.5
O5 C32 N11 126.4(4)
O5 C32 N13 125.6(4)
N13 C32 N11 107.8(3)
O6 C33 N12 127.2(4)
O6 C33 N14 124.2(4)
N12 C33 N14 108.6(3)
N13 C34 C30 102.6(3)
N13 C34 C35 111.0(3)
N14 C34 N13 111.7(3)
N14 C34 C30 103.1(3)
N14 C34 C35 111.7(3)
C35 C34 C30 116.3(3)
C34 C35 H35A 109.5
C34 C35 H35B 109.5
C34 C35 H35C 109.5
H35A C35 H35B 109.5
H35A C35 H35C 109.5
H35B C35 H35C 109.5
N13 C36 N15 111.3(3)
N13 C36 H36A 109.4
N13 C36 H36B 109.4
N15 C36 H36A 109.4
N15 C36 H36B 109.4
H36A C36 H36B 108.0
N14 C37 N16 112.4(3)
N14 C37 H37A 109.1
N14 C37 H37B 109.1
N16 C37 H37A 109.1
N16 C37 H37B 109.1
H37A C37 H37B 107.9
H2AA O2AA H2AB 109.3
H4AA O4AA H4AB 109.5
H4BA O4BA H4BB 109.5
H5AA O5AA H5AB 109.3
N18 N17 C49 121.3(3)
C46 N17 N18 108.8(3)
C46 N17 C49 129.7(4)
N17 N18 C50 121.1(3)
C47 N18 N17 108.5(3)
C47 N18 C50 130.4(4)
C49 N19 C52 123.4(3)
C51 N19 C49 122.3(3)
C51 N19 C52 113.1(3)
C50 N20 C52 122.3(3)
C54 N20 C50 120.7(4)
C54 N20 C52 112.3(3)
C51 N21 C55 113.5(3)
C51 N21 C57 121.0(3)
C55 N21 C57 125.5(3)
C54 N22 C55 112.8(3)
C54 N22 C58 121.6(3)
C58 N22 C55 125.1(3)
C59 N23 C57 125.9(3)
C61 N23 C57 120.5(3)
C61 N23 C59 113.5(3)
C58 N24 C59 125.7(3)
C62 N24 C58 120.2(3)
C62 N24 C59 111.9(3)
C61 N25 C63 112.1(3)
C61 N25 C65 119.5(3)
C65 N25 C63 125.9(3)
C62 N26 C63 113.8(3)
C62 N26 C66 120.8(3)
C66 N26 C63 125.3(3)
C65 N27 C67 124.9(3)
C69 N27 C65 120.8(3)
C69 N27 C67 113.8(3)
C66 N28 C67 126.0(3)
C70 N28 C66 120.7(3)
C70 N28 C67 113.2(3)
C69 N29 C71 112.6(3)
C69 N29 C73 120.2(4)
C73 N29 C71 122.1(3)
C70 N30 C71 113.4(3)
C70 N30 C74 122.1(3)
C74 N30 C71 123.6(3)
N32 N31 C73 120.2(3)
C39 N31 N32 109.2(3)
C39 N31 C73 130.6(4)
N31 N32 C74 121.2(3)
C41 N32 N31 108.4(3)
C41 N32 C74 130.3(4)
H38A C38 H38B 109.5
H38A C38 H38C 109.5
H38B C38 H38C 109.5
C39 C38 H38A 109.5
C39 C38 H38B 109.5
C39 C38 H38C 109.5
N31 C39 C38 121.4(4)
N31 C39 C40 108.0(4)
C40 C39 C38 130.3(4)
C39 C40 C41 106.1(4)
C39 C40 C43 126.6(4)
C41 C40 C43 127.1(4)
N32 C41 C40 108.2(4)
N32 C41 C42 120.9(4)
C40 C41 C42 130.8(4)
C41 C42 H42A 109.5
C41 C42 H42B 109.5
C41 C42 H42C 109.5
H42A C42 H42B 109.5
H42A C42 H42C 109.5
H42B C42 H42C 109.5
C40 C43 H43A 108.5
C40 C43 H43B 108.5
C40 C43 C44 115.3(3)
H43A C43 H43B 107.5
C44 C43 H43A 108.5
C44 C43 H43B 108.5
C46 C44 C43 126.9(4)
C47 C44 C43 126.5(4)
C47 C44 C46 106.7(4)
H45A C45 H45B 109.5
H45A C45 H45C 109.5
H45B C45 H45C 109.5
C46 C45 H45A 109.5
C46 C45 H45B 109.5
C46 C45 H45C 109.5
N17 C46 C44 107.7(4)
N17 C46 C45 122.1(4)
C44 C46 C45 130.1(4)
N18 C47 C44 108.2(4)
N18 C47 C48 121.4(4)
C44 C47 C48 130.2(4)
C47 C48 H48A 109.5
C47 C48 H48B 109.5
C47 C48 H48C 109.5
H48A C48 H48B 109.5
H48A C48 H48C 109.5
H48B C48 H48C 109.5
N17 C49 H49A 109.2
N17 C49 H49B 109.2
N19 C49 N17 112.1(3)
N19 C49 H49A 109.2
N19 C49 H49B 109.2
H49A C49 H49B 107.9
N18 C50 H50A 108.9
N18 C50 H50B 108.9
N20 C50 N18 113.4(3)
N20 C50 H50A 108.9
N20 C50 H50B 108.9
H50A C50 H50B 107.7
O7 C51 N19 124.2(4)
O7 C51 N21 127.7(4)
N21 C51 N19 108.1(3)
N19 C52 N20 111.7(3)
N19 C52 C53 110.9(4)
N19 C52 C55 102.7(3)
N20 C52 C53 111.4(3)
N20 C52 C55 103.1(3)
C53 C52 C55 116.5(4)
C52 C53 H53A 109.5
C52 C53 H53B 109.5
C52 C53 H53C 109.5
H53A C53 H53B 109.5
H53A C53 H53C 109.5
H53B C53 H53C 109.5
O8 C54 N20 124.1(4)
O8 C54 N22 126.8(4)
N22 C54 N20 109.1(3)
N21 C55 N22 112.2(3)
N21 C55 C52 102.1(3)
N21 C55 C56 113.2(3)
N22 C55 C52 102.4(3)
N22 C55 C56 111.3(3)
C56 C55 C52 114.9(3)
C55 C56 H56A 109.5
C55 C56 H56B 109.5
C55 C56 H56C 109.5
H56A C56 H56B 109.5
H56A C56 H56C 109.5
H56B C56 H56C 109.5
N21 C57 H57A 108.8
N21 C57 H57B 108.8
N23 C57 N21 113.8(3)
N23 C57 H57A 108.8
N23 C57 H57B 108.8
H57A C57 H57B 107.7
N22 C58 H58A 108.5
N22 C58 H58B 108.5
N24 C58 N22 115.1(3)
N24 C58 H58A 108.5
N24 C58 H58B 108.5
H58A C58 H58B 107.5
N23 C59 N24 112.9(3)
N23 C59 C60 112.5(3)
N23 C59 C63 102.3(3)
N24 C59 C60 111.0(3)
N24 C59 C63 102.5(3)
C60 C59 C63 115.1(3)
C59 C60 H60A 109.5
C59 C60 H60B 109.5
C59 C60 H60C 109.5
H60A C60 H60B 109.5
H60A C60 H60C 109.5
H60B C60 H60C 109.5
O9 C61 N23 126.1(4)
O9 C61 N25 125.2(4)
N23 C61 N25 108.7(3)
O10 C62 N24 125.0(4)
O10 C62 N26 126.4(4)
N26 C62 N24 108.6(3)
N25 C63 C59 102.5(3)
N25 C63 C64 111.5(3)
N26 C63 N25 113.0(3)
N26 C63 C59 102.1(3)
N26 C63 C64 112.0(3)
C64 C63 C59 115.1(3)
C63 C64 H64A 109.5
C63 C64 H64B 109.5
C63 C64 H64C 109.5
H64A C64 H64B 109.5
H64A C64 H64C 109.5
H64B C64 H64C 109.5
N25 C65 N27 113.6(3)
N25 C65 H65A 108.8
N25 C65 H65B 108.8
N27 C65 H65A 108.8
N27 C65 H65B 108.8
H65A C65 H65B 107.7
N26 C66 N28 113.7(3)
N26 C66 H66A 108.8
N26 C66 H66B 108.8
N28 C66 H66A 108.8
N28 C66 H66B 108.8
H66A C66 H66B 107.7
N27 C67 C68 111.3(3)
N27 C67 C71 102.4(3)
N28 C67 N27 111.9(3)
N28 C67 C68 113.0(3)
N28 C67 C71 102.3(3)
C68 C67 C71 115.2(3)
C67 C68 H68A 109.5
C67 C68 H68B 109.5
C67 C68 H68C 109.5
H68A C68 H68B 109.5
H68A C68 H68C 109.5
H68B C68 H68C 109.5
O11 C69 N27 127.9(4)
O11 C69 N29 123.8(4)
N27 C69 N29 108.2(3)
O12 C70 N28 127.5(4)
O12 C70 N30 124.3(4)
N28 C70 N30 108.2(3)
N29 C71 C67 102.7(3)
N29 C71 C72 111.8(3)
N30 C71 N29 111.3(3)
N30 C71 C67 102.5(3)
N30 C71 C72 111.5(3)
C72 C71 C67 116.3(3)
C71 C72 H72A 109.5
C71 C72 H72B 109.5
C71 C72 H72C 109.5
H72A C72 H72B 109.5
H72A C72 H72C 109.5
H72B C72 H72C 109.5
N29 C73 N31 113.0(3)
N29 C73 H73A 109.0
N29 C73 H73B 109.0
N31 C73 H73A 109.0
N31 C73 H73B 109.0
H73A C73 H73B 107.8
N30 C74 N32 112.0(3)
N30 C74 H74A 109.2
N30 C74 H74B 109.2
N32 C74 H74A 109.2
N32 C74 H74B 109.2
H74A C74 H74B 107.9
H9AA O9AA H9AB 109.4
H5BA O5BA H5BB 104.5

loop_
_geom_bond_atom_site_label_1
_geom_bond_atom_site_label_2
_geom_bond_distance
P0AA F1 1.580(3)
P0AA F2 1.579(4)
P0AA F3 1.570(4)
P0AA F4 1.561(4)
P0AA F5 1.586(4)
P0AA F6 1.605(5)
P2 F7 1.587(4)
P2 F8 1.561(4)
P2 F9 1.586(4)
P2 F10 1.594(4)
P2 F11 1.582(4)
P2 F12 1.616(4)
P3 F13 1.589(3)
P3 F14 1.598(3)
P3 F15 1.587(3)
P3 F16 1.570(3)
P3 F17 1.575(3)
P3 F18 1.575(3)
P4 F19 1.555(3)
P4 F20 1.585(3)
P4 F21 1.569(3)
P4 F22 1.571(4)
P4 F23 1.600(3)
P4 F24 1.587(3)
O0AA H0AD 0.8693
O0AA H0AE 0.8738
O0BA H0BA 0.8400
O0BA C1AA 1.479(8)
C1AA H1AA 0.9800
C1AA H1AB 0.9800
C1AA H1AC 0.9800
O1 H1D 0.87(6)
O1 H1E 0.77(6)
O1AA H1AD 0.8702
O1AA H1AE 0.8692
O1BA H1BA 0.8400
O1BA C0AA 1.500(8)
C0AA H0AA 0.9800
C0AA H0AB 0.9800
C0AA H0AC 0.9800
O2 C17 1.221(5)
O3 C24 1.219(4)
O3BA C14 1.215(5)
O4 C25 1.212(5)
O5 C32 1.221(5)
O6 C33 1.223(5)
N1 N2 1.373(5)
N1 C9 1.346(5)
N1 C12 1.475(5)
N2 C10 1.343(5)
N2 C13 1.475(5)
N3 C12 1.439(5)
N3 C14 1.376(5)
N3 C15 1.446(5)
N4 C13 1.430(5)
N4 C15 1.452(5)
N4 C17 1.382(5)
N5 C14 1.361(5)
N5 C18 1.459(5)
N5 C20 1.452(5)
N6 C17 1.360(5)
N6 C18 1.470(5)
N6 C21 1.459(5)
N7 C20 1.443(5)
N7 C22 1.463(5)
N7 C24 1.371(5)
N8 C21 1.444(5)
N8 C22 1.452(5)
N8 C25 1.376(5)
N9 C24 1.366(5)
N9 C26 1.453(5)
N9 C28 1.448(5)
N10 C25 1.368(5)
N10 C26 1.460(5)
N10 C29 1.444(5)
N11 C28 1.451(5)
N11 C30 1.460(5)
N11 C32 1.373(5)
N12 C29 1.453(5)
N12 C30 1.471(5)
N12 C33 1.357(5)
N13 C32 1.363(5)
N13 C34 1.455(5)
N13 C36 1.433(5)
N14 C33 1.379(5)
N14 C34 1.452(5)
N14 C37 1.431(5)
N15 N16 1.363(4)
N15 C2 1.350(5)
N15 C36 1.483(5)
N16 C4 1.351(5)
N16 C37 1.479(5)
C1 H1A 0.9800
C1 H1B 0.9800
C1 H1C 0.9800
C1 C2 1.490(6)
C2 C3 1.385(6)
C3 C4 1.394(6)
C3 C6 1.515(6)
C4 C5 1.496(6)
C5 H5A 0.9800
C5 H5B 0.9800
C5 H5C 0.9800
C6 H6A 0.9900
C6 H6B 0.9900
C6 C7 1.505(6)
C7 C9 1.392(6)
C7 C10 1.392(6)
C8 H8A 0.9800
C8 H8B 0.9800
C8 H8C 0.9800
C8 C9 1.483(6)
C10 C11 1.494(6)
C11 H11A 0.9800
C11 H11B 0.9800
C11 H11C 0.9800
C12 H12A 0.9900
C12 H12B 0.9900
C13 H13A 0.9900
C13 H13B 0.9900
C15 C16 1.522(5)
C15 C18 1.580(5)
C16 H16A 0.9800
C16 H16B 0.9800
C16 H16C 0.9800
C18 C19 1.513(5)
C19 H19A 0.9800
C19 H19B 0.9800
C19 H19C 0.9800
C20 H20A 0.9900
C20 H20B 0.9900
C21 H21A 0.9900
C21 H21B 0.9900
C22 C23 1.517(5)
C22 C26 1.594(5)
C23 H23A 0.9800
C23 H23B 0.9800
C23 H23C 0.9800
C26 C27 1.522(5)
C27 H27A 0.9800
C27 H27B 0.9800
C27 H27C 0.9800
C28 H28A 0.9900
C28 H28B 0.9900
C29 H29A 0.9900
C29 H29B 0.9900
C30 C31 1.513(5)
C30 C34 1.579(5)
C31 H31A 0.9800
C31 H31B 0.9800
C31 H31C 0.9800
C34 C35 1.518(5)
C35 H35A 0.9800
C35 H35B 0.9800
C35 H35C 0.9800
C36 H36A 0.9900
C36 H36B 0.9900
C37 H37A 0.9900
C37 H37B 0.9900
O2AA H2AA 0.8724
O2AA H2AB 0.8699
O4AA H4AA 0.8699
O4AA H4AB 0.8680
O4BA H4BA 0.8710
O4BA H4BB 0.8732
O5AA H5AA 0.8712
O5AA H5AB 0.8699
O7 C51 1.221(5)
O8 C54 1.229(5)
O9 C61 1.233(4)
O10 C62 1.223(5)
O11 C69 1.221(5)
O12 C70 1.224(5)
N17 N18 1.366(5)
N17 C46 1.351(5)
N17 C49 1.475(5)
N18 C47 1.347(5)
N18 C50 1.475(5)
N19 C49 1.429(5)
N19 C51 1.372(5)
N19 C52 1.456(5)
N20 C50 1.427(5)
N20 C52 1.459(5)
N20 C54 1.374(5)
N21 C51 1.357(5)
N21 C55 1.462(5)
N21 C57 1.466(5)
N22 C54 1.360(5)
N22 C55 1.469(5)
N22 C58 1.458(5)
N23 C57 1.446(5)
N23 C59 1.446(5)
N23 C61 1.355(5)
N24 C58 1.430(5)
N24 C59 1.472(5)
N24 C62 1.377(5)
N25 C61 1.376(5)
N25 C63 1.455(5)
N25 C65 1.446(5)
N26 C62 1.359(5)
N26 C63 1.454(5)
N26 C66 1.447(5)
N27 C65 1.453(5)
N27 C67 1.465(5)
N27 C69 1.357(5)
N28 C66 1.458(5)
N28 C67 1.463(5)
N28 C70 1.361(5)
N29 C69 1.386(5)
N29 C71 1.464(5)
N29 C73 1.427(5)
N30 C70 1.371(5)
N30 C71 1.451(5)
N30 C74 1.427(5)
N31 N32 1.358(5)
N31 C39 1.347(6)
N31 C73 1.482(6)
N32 C41 1.349(6)
N32 C74 1.474(5)
C38 H38A 0.9800
C38 H38B 0.9800
C38 H38C 0.9800
C38 C39 1.488(6)
C39 C40 1.390(6)
C40 C41 1.395(6)
C40 C43 1.511(6)
C41 C42 1.495(6)
C42 H42A 0.9800
C42 H42B 0.9800
C42 H42C 0.9800
C43 H43A 0.9900
C43 H43B 0.9900
C43 C44 1.518(6)
C44 C46 1.391(6)
C44 C47 1.388(6)
C45 H45A 0.9800
C45 H45B 0.9800
C45 H45C 0.9800
C45 C46 1.480(6)
C47 C48 1.496(6)
C48 H48A 0.9800
C48 H48B 0.9800
C48 H48C 0.9800
C49 H49A 0.9900
C49 H49B 0.9900
C50 H50A 0.9900
C50 H50B 0.9900
C52 C53 1.521(6)
C52 C55 1.577(6)
C53 H53A 0.9800
C53 H53B 0.9800
C53 H53C 0.9800
C55 C56 1.517(5)
C56 H56A 0.9800
C56 H56B 0.9800
C56 H56C 0.9800
C57 H57A 0.9900
C57 H57B 0.9900
C58 H58A 0.9900
C58 H58B 0.9900
C59 C60 1.529(5)
C59 C63 1.587(6)
C60 H60A 0.9800
C60 H60B 0.9800
C60 H60C 0.9800
C63 C64 1.522(5)
C64 H64A 0.9800
C64 H64B 0.9800
C64 H64C 0.9800
C65 H65A 0.9900
C65 H65B 0.9900
C66 H66A 0.9900
C66 H66B 0.9900
C67 C68 1.516(5)
C67 C71 1.583(5)
C68 H68A 0.9800
C68 H68B 0.9800
C68 H68C 0.9800
C71 C72 1.509(6)
C72 H72A 0.9800
C72 H72B 0.9800
C72 H72C 0.9800
C73 H73A 0.9900
C73 H73B 0.9900
C74 H74A 0.9900
C74 H74B 0.9900
O9AA H9AA 0.8698
O9AA H9AB 0.8707
O5BA H5BA 0.8714
O5BA H5BB 0.8693

loop_
_geom_hbond_atom_site_label_D
_geom_hbond_atom_site_label_H
_geom_hbond_atom_site_label_A
_geom_hbond_distance_DH
_geom_hbond_distance_HA
_geom_hbond_distance_DA
_geom_hbond_angle_DHA
_geom_hbond_site_symmetry_A
_geom_hbond_publ_flag
O0AA H0AD O11 0.87 1.93 2.786(5) 166.0 3_666 yes
O0AA H0AE O7 0.87 2.04 2.836(4) 150.5 3_666 yes
O0AA H0AE O9 0.87 2.31 2.855(4) 121.0 3_666 yes
O0BA H0BA O0AA 0.84 2.27 2.900(7) 132.2 3_666 yes
C1AA H1AA O1 0.98 2.26 2.864(10) 118.8 . yes
O1 H1D O8 0.87(6) 1.90(6) 2.766(5) 170(5) . yes
O1 H1E O10 0.77(6) 2.28(6) 2.845(4) 131(6) . yes
O1 H1E O12 0.77(6) 2.21(6) 2.869(5) 144(6) . yes
O1BA H1BA F21 0.84 2.33 2.869(7) 122.1 3_666 yes
O1BA H1BA O9AA 0.84 1.91 2.562(10) 133.7 . yes
C0AA H0AC F17 0.98 2.09 2.863(8) 134.0 2_656 yes
C0AA H0AC O9AA 0.98 2.05 2.677(9) 120.1 . yes
O2AA H2AB O2BA 0.87 1.79 2.655(7) 169.9 2_646 yes
O4BA H4BB O6 0.87 2.05 2.813(5) 145.7 . yes
O9AA H9AB O1AA 0.87 1.89 2.714(6) 157.2 . yes
O5BA H5BB O8AA 0.87 1.80 2.670(10) 174.5 . yes

loop_
_smtbx_masks_void_nr
_smtbx_masks_void_average_x
_smtbx_masks_void_average_y
_smtbx_masks_void_average_z
_smtbx_masks_void_volume
_smtbx_masks_void_count_electrons
1 0.000 0.000 0.000 33.3 0.2
2 0.000 0.500 0.500 33.3 0.2
3 0.267 0.084 0.210 43.0 4.9
4 0.267 0.416 0.710 43.0 4.9
5 0.733 0.584 0.290 43.0 4.9
6 0.733 0.916 0.790 43.0 4.9
